data_7112575
loop_
_publ_author_name
'Goldberg, Kristin'
'Groombridge, Sam'
'Hudson, Julian'
'Leach, Andrew G.'
'MacFaul, Philip A.'
'Pickup, Adrian'
'Poultney, Ruth'
'Scott, James S.'
'Svensson, Per H.'
'Sweeney, Joseph'

_publ_section_title
;
 Oxadiazole isomers: all bioisosteres are not created equal
;
_journal_issue 5
_journal_name_full MedChemComm
_journal_page_first 600
_journal_paper_doi 10.1039/c2md20054f
_journal_volume 3
_journal_year 2012
_chemical_absolute_configuration unk
_chemical_formula_moiety 'C19 H18 F2 N8 O2'
_chemical_formula_sum 'C19 H18 F2 N8 O2'
_chemical_formula_weight 428.41
_chemical_name_common
;
4-((2-(4-(5-(difluoromethyl)-1,2,4-oxadiazol-3-yl)-2-
methylpiperazin-1-yl) pyrimidin-5-yloxy)methyl)nicotinonitrile
;
_chemical_name_systematic
;
4-((2-(4-(5-(difluoromethyl)-1,2,4-
oxadiazol-3-yl)-2-methylpiperazin-1-yl)
pyrimidin-5-yloxy)methyl)nicotinonitrile
;
_space_group_IT_number 19
_symmetry_cell_setting orthorhombic
_symmetry_space_group_name_Hall 'P 2ac 2ab'
_symmetry_space_group_name_H-M 'P 21 21 21'
_atom_sites_solution_hydrogens geom
_atom_sites_solution_primary direct
_atom_sites_solution_secondary difmap
_audit_creation_method SHELXL-97
_cell_angle_alpha 90.00
_cell_angle_beta 90.00
_cell_angle_gamma 90.00
_cell_formula_units_Z 4
_cell_length_a 6.8535(17)
_cell_length_b 11.759(3)
_cell_length_c 24.167(8)
_cell_measurement_temperature 200(2)
_cell_volume 1947.6(9)
_computing_cell_refinement 'Bruker SAINT'
_computing_data_collection 'Bruker APEX2'
_computing_data_reduction 'Bruker SAINT'
_computing_molecular_graphics 'Bruker SHELXTL'
_computing_publication_material 'Bruker SHELXTL'
_computing_structure_refinement 'SHELXL-97 (Sheldrick, 2008)'
_computing_structure_solution 'SHELXS-97 (Sheldrick, 2008)'
_diffrn_ambient_temperature 200(2)
_diffrn_measured_fraction_theta_full 0.997
_diffrn_measured_fraction_theta_max 0.997
_diffrn_measurement_device_type 'Bruker APEX-II CCD'
_diffrn_measurement_method '\f and \w scans'
_diffrn_radiation_monochromator graphite
_diffrn_radiation_source 'fine-focus sealed tube'
_diffrn_radiation_type MoK\a
_diffrn_radiation_wavelength 0.71073
_diffrn_reflns_av_R_equivalents 0.0000
_diffrn_reflns_av_sigmaI/netI 0.0178
_diffrn_reflns_limit_h_max 8
_diffrn_reflns_limit_h_min 0
_diffrn_reflns_limit_k_max 14
_diffrn_reflns_limit_k_min 0
_diffrn_reflns_limit_l_max 30
_diffrn_reflns_limit_l_min 0
_diffrn_reflns_number 2329
_diffrn_reflns_theta_full 26.49
_diffrn_reflns_theta_max 26.49
_diffrn_reflns_theta_min 1.69
_exptl_absorpt_coefficient_mu 0.114
_exptl_absorpt_correction_T_max 0.99
_exptl_absorpt_correction_T_min 0.98
_exptl_absorpt_correction_type empirical
_exptl_absorpt_process_details 'Bruker ApexII'
_exptl_crystal_colour colourless
_exptl_crystal_density_diffrn 1.461
_exptl_crystal_density_method 'not measured'
_exptl_crystal_description block
_exptl_crystal_F_000 888
_exptl_crystal_size_max 0.13
_exptl_crystal_size_mid 0.05
_exptl_crystal_size_min 0.04
_refine_diff_density_max 0.228
_refine_diff_density_min -0.303
_refine_diff_density_rms 0.107
_refine_ls_abs_structure_details 'Flack H D (1983), Acta Cryst. A39, 876-881'
_refine_ls_abs_structure_Flack 1.1(10)
_refine_ls_extinction_method none
_refine_ls_goodness_of_fit_ref 1.113
_refine_ls_hydrogen_treatment constr
_refine_ls_matrix_type full
_refine_ls_number_parameters 281
_refine_ls_number_reflns 2329
_refine_ls_number_restraints 0
_refine_ls_restrained_S_all 1.113
_refine_ls_R_factor_all 0.0411
_refine_ls_R_factor_gt 0.0317
_refine_ls_shift/su_max 0.000
_refine_ls_shift/su_mean 0.000
_refine_ls_structure_factor_coef Fsqd
_refine_ls_weighting_details 'calc w=1/[\s^2^(Fo^2^)+(0.0679P)^2^+0.0000P] where P=(Fo^2^+2Fc^2^)/3'
_refine_ls_weighting_scheme calc
_refine_ls_wR_factor_gt 0.0848
_refine_ls_wR_factor_ref 0.0999
_reflns_number_gt 2037
_reflns_number_total 2329
_reflns_threshold_expression >2sigma(I)
_cod_data_source_file c2md20054f.txt
_cod_data_source_block 2
_cod_depositor_comments
;
The following automatic conversions were performed:

'_symmetry_cell_setting' value 'Orthorhombic' changed to
'orthorhombic' according to
/usr/data/users/saulius/automatic-downloads/retrospective/RSC/lib/dictionaries/cif_core.dic
dictionary named 'cif_core.dic' version 2.4.2 from 2011-04-26.

Automatic conversion script
Id: cif_fix_values 2281 2013-09-26 08:29:07Z andrius 
;
_cod_database_code 7112575

loop_
_symmetry_equiv_pos_as_xyz
'x, y, z'
'-x+1/2, -y, z+1/2'
'-x, y+1/2, -z+1/2'
'x+1/2, -y+1/2, -z'

loop_
_atom_site_label
_atom_site_type_symbol
_atom_site_fract_x
_atom_site_fract_y
_atom_site_fract_z
_atom_site_U_iso_or_equiv
_atom_site_adp_type
_atom_site_occupancy
_atom_site_symmetry_multiplicity
_atom_site_calc_flag
_atom_site_refinement_flags
C1 C 0.3879(3) 0.84409(18) -0.07650(9) 0.0319(5) Uani 1 1 d .
C2 C 0.4075(3) 0.92687(16) -0.11748(8) 0.0313(5) Uani 1 1 d .
C3 C 0.4204(4) 0.89417(19) -0.17252(9) 0.0391(5) Uani 1 1 d .
H3 H 0.4340 0.9521 -0.1997 0.047 Uiso 1 1 calc R
C4 C 0.3940(4) 0.7086(2) -0.14986(10) 0.0426(6) Uani 1 1 d .
H4 H 0.3882 0.6311 -0.1609 0.051 Uiso 1 1 calc R
C5 C 0.3802(3) 0.73224(18) -0.09437(9) 0.0374(5) Uani 1 1 d .
H5 H 0.3656 0.6722 -0.0684 0.045 Uiso 1 1 calc R
C6 C 0.4163(3) 1.04677(19) -0.10475(9) 0.0363(5) Uani 1 1 d .
C7 C 0.3781(4) 0.87664(17) -0.01681(9) 0.0364(5) Uani 1 1 d .
H7A H 0.5015 0.9137 -0.0054 0.044 Uiso 1 1 calc R
H7B H 0.2698 0.9309 -0.0107 0.044 Uiso 1 1 calc R
C8 C 0.3712(3) 0.78522(18) 0.07092(8) 0.0325(5) Uani 1 1 d .
C9 C 0.3672(3) 0.88317(17) 0.10214(9) 0.0342(5) Uani 1 1 d .
H9 H 0.3497 0.9540 0.0839 0.041 Uiso 1 1 calc R
C10 C 0.4102(3) 0.77922(16) 0.18077(8) 0.0312(5) Uani 1 1 d .
C11 C 0.3954(3) 0.68395(18) 0.09914(8) 0.0328(5) Uani 1 1 d .
H11 H 0.3983 0.6151 0.0786 0.039 Uiso 1 1 calc R
C12 C 0.3939(4) 0.87378(16) 0.27120(9) 0.0406(6) Uani 1 1 d .
H12A H 0.2660 0.8621 0.2894 0.049 Uiso 1 1 calc R
H12B H 0.3852 0.9431 0.2481 0.049 Uiso 1 1 calc R
C13 C 0.5494(4) 0.88940(18) 0.31453(9) 0.0460(6) Uani 1 1 d .
H13A H 0.6736 0.9122 0.2968 0.055 Uiso 1 1 calc R
H13B H 0.5103 0.9500 0.3407 0.055 Uiso 1 1 calc R
C14 C 0.6266(4) 0.68662(18) 0.30893(9) 0.0406(5) Uani 1 1 d .
H14A H 0.6408 0.6170 0.3316 0.049 Uiso 1 1 calc R
H14B H 0.7528 0.7016 0.2903 0.049 Uiso 1 1 calc R
C15 C 0.4692(4) 0.66919(16) 0.26618(9) 0.0395(6) Uani 1 1 d .
H15 H 0.5174 0.6117 0.2389 0.047 Uiso 1 1 calc R
C16 C 0.2831(5) 0.6237(2) 0.29157(11) 0.0569(7) Uani 1 1 d .
H16A H 0.2428 0.6731 0.3222 0.085 Uiso 1 1 calc R
H16B H 0.3058 0.5465 0.3055 0.085 Uiso 1 1 calc R
H16C H 0.1801 0.6219 0.2634 0.085 Uiso 1 1 calc R
C17 C 0.6227(3) 0.78059(16) 0.39824(9) 0.0328(5) Uani 1 1 d .
C18 C 0.6383(3) 0.83243(16) 0.47955(9) 0.0314(5) Uani 1 1 d .
C19 C 0.6302(3) 0.88971(18) 0.53489(9) 0.0367(5) Uani 1 1 d .
H19 H 0.5638 0.8399 0.5626 0.044 Uiso 1 1 calc R
F1 F 0.5339(3) 0.98932(11) 0.52931(6) 0.0630(5) Uani 1 1 d .
F2 F 0.8112(2) 0.91528(16) 0.55154(7) 0.0707(5) Uani 1 1 d .
N1 N 0.4150(3) 0.78715(17) -0.18956(8) 0.0451(5) Uani 1 1 d .
N2 N 0.4240(4) 1.14168(18) -0.09619(9) 0.0521(6) Uani 1 1 d .
N3 N 0.3868(3) 0.88202(14) 0.15688(7) 0.0341(4) Uani 1 1 d .
N4 N 0.4149(3) 0.67892(14) 0.15371(7) 0.0330(4) Uani 1 1 d .
N5 N 0.4391(3) 0.77639(13) 0.23649(7) 0.0391(5) Uani 1 1 d .
N6 N 0.5758(3) 0.78239(14) 0.34422(7) 0.0412(5) Uani 1 1 d .
N7 N 0.5852(3) 0.87231(15) 0.43280(7) 0.0342(4) Uani 1 1 d .
N8 N 0.6981(3) 0.69053(16) 0.42271(7) 0.0375(4) Uani 1 1 d .
O1 O 0.3476(3) 0.77718(12) 0.01455(6) 0.0464(5) Uani 1 1 d .
O2 O 0.7056(3) 0.72664(12) 0.47921(6) 0.0399(4) Uani 1 1 d .

loop_
_atom_site_aniso_label
_atom_site_aniso_U_11
_atom_site_aniso_U_22
_atom_site_aniso_U_33
_atom_site_aniso_U_23
_atom_site_aniso_U_13
_atom_site_aniso_U_12
C1 0.0301(11) 0.0355(11) 0.0302(11) 0.0009(8) -0.0022(10) 0.0031(9)
C2 0.0311(11) 0.0317(11) 0.0312(11) 0.0001(8) -0.0008(9) 0.0020(9)
C3 0.0464(13) 0.0396(12) 0.0313(11) 0.0022(9) 0.0008(11) 0.0028(11)
C4 0.0479(13) 0.0373(12) 0.0427(13) -0.0067(10) -0.0052(11) 0.0016(12)
C5 0.0397(12) 0.0337(11) 0.0389(12) 0.0015(10) -0.0023(11) 0.0029(10)
C6 0.0393(13) 0.0372(12) 0.0324(11) 0.0010(9) -0.0004(10) -0.0006(10)
C7 0.0471(13) 0.0319(11) 0.0301(11) 0.0030(9) -0.0003(11) 0.0021(11)
C8 0.0388(11) 0.0312(11) 0.0276(10) 0.0021(8) -0.0006(9) -0.0043(10)
C9 0.0405(12) 0.0310(11) 0.0313(11) 0.0054(9) -0.0005(10) -0.0017(10)
C10 0.0388(11) 0.0239(10) 0.0308(11) 0.0018(8) 0.0025(10) -0.0006(10)
C11 0.0383(11) 0.0298(10) 0.0305(11) -0.0023(8) 0.0010(10) -0.0035(10)
C12 0.0705(16) 0.0221(10) 0.0292(11) -0.0008(8) -0.0018(12) 0.0092(12)
C13 0.0760(18) 0.0248(11) 0.0372(12) 0.0047(9) -0.0041(13) -0.0007(11)
C14 0.0590(14) 0.0271(11) 0.0358(12) 0.0016(9) -0.0005(12) 0.0080(11)
C15 0.0693(16) 0.0191(10) 0.0300(11) 0.0025(8) -0.0021(11) 0.0049(10)
C16 0.0747(18) 0.0421(14) 0.0539(15) 0.0118(12) -0.0143(15) -0.0124(14)
C17 0.0368(11) 0.0260(10) 0.0357(11) 0.0035(9) -0.0026(10) -0.0015(10)
C18 0.0328(10) 0.0264(10) 0.0352(11) 0.0035(8) -0.0021(10) -0.0028(9)
C19 0.0398(12) 0.0291(11) 0.0413(13) -0.0008(9) -0.0055(11) -0.0021(10)
F1 0.0944(12) 0.0374(8) 0.0570(9) -0.0081(7) -0.0158(9) 0.0187(8)
F2 0.0469(9) 0.1027(13) 0.0625(10) -0.0256(10) -0.0144(8) -0.0109(9)
N1 0.0516(12) 0.0488(12) 0.0348(10) -0.0055(9) -0.0026(10) 0.0055(10)
N2 0.0633(15) 0.0383(12) 0.0548(13) -0.0022(10) 0.0017(12) -0.0040(10)
N3 0.0474(11) 0.0246(9) 0.0302(9) 0.0032(7) 0.0000(9) -0.0002(9)
N4 0.0438(10) 0.0248(8) 0.0304(9) 0.0004(7) 0.0027(9) -0.0002(8)
N5 0.0687(13) 0.0218(8) 0.0268(9) 0.0008(7) -0.0017(9) 0.0074(9)
N6 0.0672(14) 0.0223(9) 0.0341(9) 0.0017(7) -0.0090(10) 0.0034(9)
N7 0.0399(10) 0.0272(9) 0.0355(10) 0.0021(7) -0.0032(9) -0.0027(8)
N8 0.0464(11) 0.0338(9) 0.0322(9) -0.0014(8) -0.0047(9) 0.0044(9)
O1 0.0756(13) 0.0369(9) 0.0266(8) 0.0025(6) -0.0043(8) -0.0124(8)
O2 0.0507(9) 0.0339(8) 0.0351(8) 0.0014(7) -0.0074(8) 0.0076(7)

loop_
_atom_type_symbol
_atom_type_description
_atom_type_scat_dispersion_real
_atom_type_scat_dispersion_imag
_atom_type_scat_source
C C 0.0033 0.0016 'International Tables Vol C Tables 4.2.6.8 and 6.1.1.4'
H H 0.0000 0.0000 'International Tables Vol C Tables 4.2.6.8 and 6.1.1.4'
N N 0.0061 0.0033 'International Tables Vol C Tables 4.2.6.8 and 6.1.1.4'
O O 0.0106 0.0060 'International Tables Vol C Tables 4.2.6.8 and 6.1.1.4'
F F 0.0171 0.0103 'International Tables Vol C Tables 4.2.6.8 and 6.1.1.4'

loop_
_geom_angle_atom_site_label_1
_geom_angle_atom_site_label_2
_geom_angle_atom_site_label_3
_geom_angle
C5 C1 C2 116.42(19)
C5 C1 C7 122.85(18)
C2 C1 C7 120.73(18)
C3 C2 C1 119.56(19)
C3 C2 C6 118.17(18)
C1 C2 C6 122.27(19)
N1 C3 C2 124.0(2)
N1 C3 H3 118.0
C2 C3 H3 118.0
N1 C4 C5 124.6(2)
N1 C4 H4 117.7
C5 C4 H4 117.7
C4 C5 C1 119.6(2)
C4 C5 H5 120.2
C1 C5 H5 120.2
N2 C6 C2 178.2(2)
O1 C7 C1 108.26(17)
O1 C7 H7A 110.0
C1 C7 H7A 110.0
O1 C7 H7B 110.0
C1 C7 H7B 110.0
H7A C7 H7B 108.4
O1 C8 C9 126.72(18)
O1 C8 C11 116.33(18)
C9 C8 C11 116.91(19)
N3 C9 C8 122.31(19)
N3 C9 H9 118.8
C8 C9 H9 118.8
N4 C10 N3 125.37(18)
N4 C10 N5 117.03(17)
N3 C10 N5 117.54(17)
N4 C11 C8 122.74(19)
N4 C11 H11 118.6
C8 C11 H11 118.6
N5 C12 C13 110.3(2)
N5 C12 H12A 109.6
C13 C12 H12A 109.6
N5 C12 H12B 109.6
C13 C12 H12B 109.6
H12A C12 H12B 108.1
N6 C13 C12 108.93(19)
N6 C13 H13A 109.9
C12 C13 H13A 109.9
N6 C13 H13B 109.9
C12 C13 H13B 109.9
H13A C13 H13B 108.3
N6 C14 C15 109.59(19)
N6 C14 H14A 109.8
C15 C14 H14A 109.8
N6 C14 H14B 109.8
C15 C14 H14B 109.8
H14A C14 H14B 108.2
N5 C15 C14 108.62(18)
N5 C15 C16 112.6(2)
C14 C15 C16 111.93(19)
N5 C15 H15 107.8
C14 C15 H15 107.8
C16 C15 H15 107.8
C15 C16 H16A 109.5
C15 C16 H16B 109.5
H16A C16 H16B 109.5
C15 C16 H16C 109.5
H16A C16 H16C 109.5
H16B C16 H16C 109.5
N8 C17 N6 122.80(19)
N8 C17 N7 115.27(18)
N6 C17 N7 121.85(18)
N7 C18 O2 115.99(19)
N7 C18 C19 127.92(18)
O2 C18 C19 116.08(18)
F2 C19 F1 106.74(18)
F2 C19 C18 109.60(19)
F1 C19 C18 108.57(17)
F2 C19 H19 110.6
F1 C19 H19 110.6
C18 C19 H19 110.6
C3 N1 C4 115.8(2)
C9 N3 C10 116.54(17)
C11 N4 C10 116.13(17)
C10 N5 C12 121.38(17)
C10 N5 C15 121.73(16)
C12 N5 C15 115.19(15)
C17 N6 C14 119.98(17)
C17 N6 C13 121.36(17)
C14 N6 C13 114.12(17)
C18 N7 C17 101.21(17)
C17 N8 O2 101.76(16)
C8 O1 C7 117.27(16)
C18 O2 N8 105.76(15)

loop_
_geom_bond_atom_site_label_1
_geom_bond_atom_site_label_2
_geom_bond_distance
C1 C5 1.385(3)
C1 C2 1.395(3)
C1 C7 1.494(3)
C2 C3 1.388(3)
C2 C6 1.444(3)
C3 N1 1.325(3)
C3 H3 0.9500
C4 N1 1.340(3)
C4 C5 1.373(3)
C4 H4 0.9500
C5 H5 0.9500
C6 N2 1.136(3)
C7 O1 1.409(2)
C7 H7A 0.9900
C7 H7B 0.9900
C8 O1 1.375(3)
C8 C9 1.377(3)
C8 C11 1.382(3)
C9 N3 1.330(3)
C9 H9 0.9500
C10 N4 1.349(3)
C10 N3 1.349(3)
C10 N5 1.362(3)
C11 N4 1.327(3)
C11 H11 0.9500
C12 N5 1.453(3)
C12 C13 1.506(4)
C12 H12A 0.9900
C12 H12B 0.9900
C13 N6 1.460(3)
C13 H13A 0.9900
C13 H13B 0.9900
C14 N6 1.455(3)
C14 C15 1.508(3)
C14 H14A 0.9900
C14 H14B 0.9900
C15 N5 1.465(2)
C15 C16 1.513(4)
C15 H15 1.0000
C16 H16A 0.9800
C16 H16B 0.9800
C16 H16C 0.9800
C17 N8 1.318(3)
C17 N6 1.345(3)
C17 N7 1.388(3)
C18 N7 1.276(3)
C18 O2 1.327(2)
C18 C19 1.499(3)
C19 F2 1.338(3)
C19 F1 1.351(3)
C19 H19 1.0000
N8 O2 1.431(2)
